data_7157836
loop_
_publ_author_name
'Yang, Jian'
'Wang, Bei'
'Zhang, Yuankang'
'Zhang, Shuqing'
'He, Shuai'
'Shi, Zhi-Chuan'
'Wang, Ji-Yu'

_publ_section_title
;
 Copper-catalyzed one-pot amine-alkylation of quinones with amines and
 alkanes.
;
_journal_issue 5
_journal_name_full 'Organic &amp; biomolecular chemistry'
_journal_page_first 988
_journal_page_last 992
_journal_paper_doi 10.1039/d0ob02514c
_journal_volume 19
_journal_year 2021
_chemical_formula_moiety 'C22 H21 N O2'
_chemical_formula_sum 'C22 H21 N O2'
_chemical_formula_weight 331.40
_space_group_crystal_system monoclinic
_space_group_IT_number 14
_space_group_name_Hall '-P 2yn'
_space_group_name_H-M_alt 'P 1 21/n 1'
_atom_sites_solution_hydrogens geom
_atom_sites_solution_primary dual
_audit_creation_date 2019-11-18
_audit_creation_method
;
Olex2 1.3-alpha
(compiled 2019.10.31 svn.r3677 for OlexSys, GUI svn.r5972)
;
_audit_update_record
;
2020-07-08 deposited with the CCDC.	2021-01-04 downloaded from the CCDC.
;
_cell_angle_alpha 90
_cell_angle_beta 108.577(11)
_cell_angle_gamma 90
_cell_formula_units_Z 4
_cell_length_a 9.9597(10)
_cell_length_b 15.0950(12)
_cell_length_c 12.0193(12)
_cell_measurement_reflns_used 2988
_cell_measurement_temperature 100.00(10)
_cell_measurement_theta_max 29.0400
_cell_measurement_theta_min 2.5480
_cell_volume 1712.9(3)
_computing_cell_refinement 'CrysAlisPro 1.171.38.43f (Rigaku OD, 2015)'
_computing_data_collection 'CrysAlisPro 1.171.38.43f (Rigaku OD, 2015)'
_computing_data_reduction 'CrysAlisPro 1.171.38.43f (Rigaku OD, 2015)'
_computing_molecular_graphics 'Olex2 1.3-alpha (Dolomanov et al., 2009)'
_computing_publication_material 'Olex2 1.3-alpha (Dolomanov et al., 2009)'
_computing_structure_refinement 'SHELXL 2018/3 (Sheldrick, 2015)'
_computing_structure_solution 'SHELXT 2018/2 (Sheldrick, 2018)'
_diffrn_ambient_environment N~2~
_diffrn_ambient_temperature 100.00(10)
_diffrn_detector 'CCD plate'
_diffrn_detector_area_resol_mean 5.2684
_diffrn_detector_type AtlasS2
_diffrn_measured_fraction_theta_full 0.999
_diffrn_measured_fraction_theta_max 0.999
_diffrn_measurement_details
;
List of Runs (angles in degrees, time in seconds):

  # Type    Start    End  Width  t~exp~   \w     \q     \k     \f   Frames
#--------------------------------------------------------------------------
  1  \w    -53.00  42.00   1.00    2.50    --   11.74 -77.00 -60.00   95
  2  \w     -3.00  83.00   1.00    2.50    --   11.74  57.00  60.00   86
;
_diffrn_measurement_device 'four-circle diffractometer'
_diffrn_measurement_device_type 'SuperNova, Dual, Cu at zero, AtlasS2'
_diffrn_measurement_method '\w scans'
_diffrn_orient_matrix_type 'CrysAlisPro convention (1999,Acta A55,543-557)'
_diffrn_orient_matrix_UB_11 0.0128761000
_diffrn_orient_matrix_UB_12 0.0396903000
_diffrn_orient_matrix_UB_13 -0.0265760000
_diffrn_orient_matrix_UB_21 0.0310138000
_diffrn_orient_matrix_UB_22 -0.0248736000
_diffrn_orient_matrix_UB_23 -0.0354742000
_diffrn_orient_matrix_UB_31 -0.0673201000
_diffrn_orient_matrix_UB_32 -0.0039001000
_diffrn_orient_matrix_UB_33 -0.0435901000
_diffrn_radiation_monochromator mirror
_diffrn_radiation_probe x-ray
_diffrn_radiation_type 'Mo K\a'
_diffrn_radiation_wavelength 0.71073
_diffrn_reflns_av_R_equivalents 0.0345
_diffrn_reflns_av_unetI/netI 0.0508
_diffrn_reflns_Laue_measured_fraction_full 0.999
_diffrn_reflns_Laue_measured_fraction_max 0.999
_diffrn_reflns_limit_h_max 10
_diffrn_reflns_limit_h_min -11
_diffrn_reflns_limit_k_max 17
_diffrn_reflns_limit_k_min -17
_diffrn_reflns_limit_l_max 14
_diffrn_reflns_limit_l_min -9
_diffrn_reflns_number 6760
_diffrn_reflns_point_group_measured_fraction_full 0.999
_diffrn_reflns_point_group_measured_fraction_max 0.999
_diffrn_reflns_theta_full 24.999
_diffrn_reflns_theta_max 24.999
_diffrn_reflns_theta_min 2.240
_diffrn_source 'micro-focus sealed X-ray tube'
_diffrn_source_type 'SuperNova (Mo) X-ray Source'
_exptl_absorpt_coefficient_mu 0.082
_exptl_absorpt_correction_T_max 1.00000
_exptl_absorpt_correction_T_min 0.06173
_exptl_absorpt_correction_type multi-scan
_exptl_absorpt_process_details
;
CrysAlisPro 1.171.38.43f (Rigaku Oxford Diffraction, 2015)
Empirical absorption correction using spherical harmonics,
 implemented in SCALE3 ABSPACK scaling algorithm.
;
_exptl_crystal_colour red
_exptl_crystal_colour_primary red
_exptl_crystal_density_diffrn 1.285
_exptl_crystal_description block
_exptl_crystal_F_000 704
_exptl_crystal_size_max 0.14
_exptl_crystal_size_mid 0.12
_exptl_crystal_size_min 0.11
_refine_diff_density_max 0.293
_refine_diff_density_min -0.387
_refine_diff_density_rms 0.065
_refine_ls_extinction_method none
_refine_ls_goodness_of_fit_ref 1.066
_refine_ls_hydrogen_treatment constr
_refine_ls_matrix_type full
_refine_ls_number_parameters 226
_refine_ls_number_reflns 3018
_refine_ls_number_restraints 0
_refine_ls_restrained_S_all 1.066
_refine_ls_R_factor_all 0.0618
_refine_ls_R_factor_gt 0.0486
_refine_ls_shift/su_max 0.000
_refine_ls_shift/su_mean 0.000
_refine_ls_structure_factor_coef Fsqd
_refine_ls_weighting_details 'w=1/[\s^2^(Fo^2^)+(0.0515P)^2^+0.4352P] where P=(Fo^2^+2Fc^2^)/3'
_refine_ls_weighting_scheme calc
_refine_ls_wR_factor_gt 0.1134
_refine_ls_wR_factor_ref 0.1210
_reflns_Friedel_coverage 0.000
_reflns_number_gt 2392
_reflns_number_total 3018
_reflns_threshold_expression 'I > 2\s(I)'
_cod_data_source_file d0ob02514c2.cif
_cod_data_source_block yj-1
_cod_depositor_comments 'Adding full bibliography for 7157835--7157836.cif.'
_cod_original_cell_volume 1712.8(3)
_cod_database_code 7157836
_shelx_shelxl_version_number 2018/3
_shelx_space_group_comment
;
The symmetry employed for this shelxl refinement is uniquely defined
by the following loop, which should always be used as a source of
symmetry information in preference to the above space-group names.
They are only intended as comments.
;
_shelx_estimated_absorpt_t_max 0.991
_shelx_estimated_absorpt_t_min 0.989
_reflns_odcompleteness_completeness 99.81
_reflns_odcompleteness_iscentric 1
_reflns_odcompleteness_theta 26.32
_olex2_refinement_description
;
1. Fixed Uiso
 At 1.2 times of:
  All C(H) groups, All C(H,H) groups, All N(H) groups
2.a Ternary CH refined with riding coordinates:
 C11(H11)
2.b Secondary CH2 refined with riding coordinates:
 C16(H16A,H16B), C12(H12A,H12B), C15(H15A,H15B), C14(H14A,H14B), C13(H13A,H13B)
2.c Aromatic/amide H refined with riding coordinates:
 N1(H1), C2(H2), C5(H5), C18(H18), C3(H3), C19(H19), C4(H4), C22(H22),
 C21(H21), C20(H20)
;
_olex2_date_sample_data_collection 2019-11-11
_olex2_submission_special_instructions 'No special instructions were received'
_oxdiff_exptl_absorpt_empirical_details
;
Empirical correction (ABSPACK) includes:
- Absorption correction using spherical harmonics
- Frame scaling
;
_oxdiff_exptl_absorpt_empirical_full_max 12.072
_oxdiff_exptl_absorpt_empirical_full_min 0.526

loop_
_space_group_symop_operation_xyz
'x, y, z'
'-x+1/2, y+1/2, -z+1/2'
'-x, -y, -z'
'x-1/2, -y-1/2, z-1/2'

loop_
_atom_site_label
_atom_site_type_symbol
_atom_site_fract_x
_atom_site_fract_y
_atom_site_fract_z
_atom_site_U_iso_or_equiv
_atom_site_adp_type
_atom_site_occupancy
_atom_site_site_symmetry_order
_atom_site_calc_flag
_atom_site_refinement_flags_posn
_atom_site_refinement_flags_adp
_atom_site_refinement_flags_occupancy
_atom_site_disorder_assembly
_atom_site_disorder_group
O2 O 0.24411(14) 0.09689(8) 0.20341(11) 0.0226(3) Uani 1 1 d . . . . .
O1 O 0.39900(14) 0.42867(8) 0.15076(12) 0.0264(3) Uani 1 1 d . . . . .
N1 N 0.35420(17) 0.39369(10) 0.34781(13) 0.0218(4) Uani 1 1 d . . . . .
H1 H 0.405153 0.436782 0.337005 0.026 Uiso 1 1 calc R U . . .
C8 C 0.30743(18) 0.23750(12) 0.29016(15) 0.0159(4) Uani 1 1 d . . . . .
C9 C 0.33294(18) 0.32486(12) 0.27055(15) 0.0161(4) Uani 1 1 d . . . . .
C11 C 0.32134(18) 0.20135(12) 0.41064(15) 0.0164(4) Uani 1 1 d . . . . .
H11 H 0.343469 0.252046 0.464366 0.020 Uiso 1 1 calc R U . . .
C6 C 0.27268(18) 0.20619(11) 0.07358(15) 0.0156(4) Uani 1 1 d . . . . .
C1 C 0.31945(18) 0.29148(12) 0.05858(15) 0.0165(4) Uani 1 1 d . . . . .
C10 C 0.35397(18) 0.35395(12) 0.15794(16) 0.0173(4) Uani 1 1 d . . . . .
C2 C 0.32611(19) 0.31788(13) -0.05017(16) 0.0200(4) Uani 1 1 d . . . . .
H2 H 0.358670 0.374188 -0.059820 0.024 Uiso 1 1 calc R U . . .
C7 C 0.27272(18) 0.17515(12) 0.19211(16) 0.0168(4) Uani 1 1 d . . . . .
C17 C 0.30134(19) 0.40213(11) 0.44451(16) 0.0175(4) Uani 1 1 d . . . . .
C5 C 0.23024(19) 0.14885(13) -0.02156(16) 0.0200(4) Uani 1 1 d . . . . .
H5 H 0.198867 0.092151 -0.012250 0.024 Uiso 1 1 calc R U . . .
C18 C 0.3950(2) 0.41992(11) 0.55555(16) 0.0192(4) Uani 1 1 d . . . . .
H18 H 0.491610 0.424308 0.566994 0.023 Uiso 1 1 calc R U . . .
C3 C 0.2840(2) 0.25986(13) -0.14425(17) 0.0233(5) Uani 1 1 d . . . . .
H3 H 0.288849 0.277205 -0.217110 0.028 Uiso 1 1 calc R U . . .
C19 C 0.3439(2) 0.43108(12) 0.64907(16) 0.0233(5) Uani 1 1 d . . . . .
H19 H 0.406323 0.443521 0.723327 0.028 Uiso 1 1 calc R U . . .
C16 C 0.44771(19) 0.13754(12) 0.45309(16) 0.0211(4) Uani 1 1 d . . . . .
H16A H 0.428515 0.084286 0.405444 0.025 Uiso 1 1 calc R U . . .
H16B H 0.531772 0.165359 0.444732 0.025 Uiso 1 1 calc R U . . .
C12 C 0.18743(19) 0.15831(13) 0.42394(16) 0.0205(4) Uani 1 1 d . . . . .
H12A H 0.108771 0.199473 0.398374 0.025 Uiso 1 1 calc R U . . .
H12B H 0.163363 0.105896 0.374897 0.025 Uiso 1 1 calc R U . . .
C4 C 0.23466(19) 0.17615(13) -0.13032(16) 0.0223(5) Uani 1 1 d . . . . .
H4 H 0.204368 0.138094 -0.194329 0.027 Uiso 1 1 calc R U . . .
C22 C 0.1577(2) 0.39505(13) 0.42804(17) 0.0243(5) Uani 1 1 d . . . . .
H22 H 0.094936 0.383374 0.353669 0.029 Uiso 1 1 calc R U . . .
C15 C 0.4732(2) 0.11339(13) 0.58132(17) 0.0254(5) Uani 1 1 d . . . . .
H15A H 0.499333 0.166181 0.629413 0.030 Uiso 1 1 calc R U . . .
H15B H 0.551172 0.071696 0.606759 0.030 Uiso 1 1 calc R U . . .
C21 C 0.1077(2) 0.40529(13) 0.52184(19) 0.0282(5) Uani 1 1 d . . . . .
H21 H 0.011283 0.399743 0.510688 0.034 Uiso 1 1 calc R U . . .
C20 C 0.2003(2) 0.42382(13) 0.63265(18) 0.0262(5) Uani 1 1 d . . . . .
H20 H 0.166250 0.431326 0.695627 0.031 Uiso 1 1 calc R U . . .
C14 C 0.3410(2) 0.07241(14) 0.59814(17) 0.0276(5) Uani 1 1 d . . . . .
H14A H 0.358117 0.061208 0.680979 0.033 Uiso 1 1 calc R U . . .
H14B H 0.321555 0.016090 0.557288 0.033 Uiso 1 1 calc R U . . .
C13 C 0.2124(2) 0.13286(14) 0.55191(17) 0.0270(5) Uani 1 1 d . . . . .
H13A H 0.226878 0.186100 0.599467 0.032 Uiso 1 1 calc R U . . .
H13B H 0.129196 0.102853 0.558555 0.032 Uiso 1 1 calc R U . . .

loop_
_atom_site_aniso_label
_atom_site_aniso_U_11
_atom_site_aniso_U_22
_atom_site_aniso_U_33
_atom_site_aniso_U_23
_atom_site_aniso_U_13
_atom_site_aniso_U_12
O2 0.0341(8) 0.0148(7) 0.0198(7) -0.0013(6) 0.0100(6) -0.0058(6)
O1 0.0379(8) 0.0192(7) 0.0252(8) -0.0020(6) 0.0146(6) -0.0075(6)
N1 0.0304(9) 0.0170(8) 0.0213(9) -0.0048(7) 0.0129(7) -0.0087(7)
C8 0.0139(9) 0.0164(9) 0.0173(10) -0.0007(8) 0.0046(7) 0.0001(8)
C9 0.0132(9) 0.0190(10) 0.0158(9) -0.0034(8) 0.0041(7) -0.0007(8)
C11 0.0216(10) 0.0139(9) 0.0138(9) -0.0014(7) 0.0057(8) 0.0000(8)
C6 0.0141(9) 0.0174(9) 0.0159(9) -0.0014(8) 0.0054(7) 0.0014(8)
C1 0.0139(9) 0.0183(10) 0.0172(10) -0.0004(8) 0.0051(7) 0.0020(8)
C10 0.0157(9) 0.0160(10) 0.0212(10) 0.0000(8) 0.0071(8) 0.0006(8)
C2 0.0203(10) 0.0203(10) 0.0212(10) 0.0034(8) 0.0093(8) 0.0003(8)
C7 0.0146(9) 0.0176(10) 0.0184(10) -0.0009(8) 0.0056(7) 0.0005(8)
C17 0.0265(10) 0.0108(9) 0.0168(10) -0.0009(7) 0.0090(8) 0.0002(8)
C5 0.0212(10) 0.0191(10) 0.0207(10) -0.0011(8) 0.0083(8) -0.0018(8)
C18 0.0223(10) 0.0133(9) 0.0209(10) 0.0014(8) 0.0055(8) -0.0010(8)
C3 0.0284(11) 0.0274(11) 0.0162(10) 0.0017(8) 0.0102(8) 0.0017(9)
C19 0.0356(12) 0.0163(10) 0.0156(10) -0.0006(8) 0.0046(9) -0.0011(9)
C16 0.0192(10) 0.0215(10) 0.0219(10) 0.0015(8) 0.0058(8) -0.0007(8)
C12 0.0187(10) 0.0247(10) 0.0197(10) 0.0022(8) 0.0084(8) 0.0021(8)
C4 0.0269(11) 0.0246(11) 0.0157(9) -0.0047(8) 0.0070(8) -0.0011(9)
C22 0.0248(11) 0.0250(11) 0.0201(10) -0.0026(9) 0.0031(8) 0.0012(9)
C15 0.0264(11) 0.0236(11) 0.0212(10) 0.0038(9) 0.0007(8) -0.0006(9)
C21 0.0242(11) 0.0276(11) 0.0350(12) -0.0017(10) 0.0126(9) 0.0024(9)
C20 0.0407(13) 0.0189(10) 0.0242(11) 0.0004(9) 0.0178(10) 0.0035(9)
C14 0.0361(12) 0.0268(11) 0.0183(10) 0.0062(9) 0.0063(9) -0.0021(9)
C13 0.0326(11) 0.0319(12) 0.0204(10) 0.0032(9) 0.0141(9) -0.0029(10)

loop_
_atom_type_symbol
_atom_type_description
_atom_type_scat_dispersion_real
_atom_type_scat_dispersion_imag
_atom_type_scat_source
C C 0.0033 0.0016 'International Tables Vol C Tables 4.2.6.8 and 6.1.1.4'
H H 0.0000 0.0000 'International Tables Vol C Tables 4.2.6.8 and 6.1.1.4'
N N 0.0061 0.0033 'International Tables Vol C Tables 4.2.6.8 and 6.1.1.4'
O O 0.0106 0.0060 'International Tables Vol C Tables 4.2.6.8 and 6.1.1.4'

loop_
_geom_angle_atom_site_label_1
_geom_angle_atom_site_label_2
_geom_angle_atom_site_label_3
_geom_angle
_geom_angle_site_symmetry_1
_geom_angle_site_symmetry_3
_geom_angle_publ_flag
C9 N1 H1 116.4 . . ?
C9 N1 C17 127.25(15) . . ?
C17 N1 H1 116.4 . . ?
C9 C8 C11 122.94(16) . . ?
C9 C8 C7 119.20(16) . . ?
C7 C8 C11 117.77(16) . . ?
N1 C9 C8 127.56(17) . . ?
N1 C9 C10 110.82(16) . . ?
C8 C9 C10 121.41(16) . . ?
C8 C11 H11 106.4 . . ?
C8 C11 C16 111.07(15) . . ?
C8 C11 C12 115.75(14) . . ?
C16 C11 H11 106.4 . . ?
C12 C11 H11 106.4 . . ?
C12 C11 C16 110.27(15) . . ?
C1 C6 C7 120.67(16) . . ?
C5 C6 C1 119.58(17) . . ?
C5 C6 C7 119.71(16) . . ?
C6 C1 C10 119.03(16) . . ?
C2 C1 C6 120.19(17) . . ?
C2 C1 C10 120.70(17) . . ?
O1 C10 C9 119.47(16) . . ?
O1 C10 C1 121.82(17) . . ?
C1 C10 C9 118.71(16) . . ?
C1 C2 H2 120.2 . . ?
C3 C2 C1 119.61(18) . . ?
C3 C2 H2 120.2 . . ?
O2 C7 C8 122.15(16) . . ?
O2 C7 C6 118.28(16) . . ?
C8 C7 C6 119.57(16) . . ?
C18 C17 N1 119.40(17) . . ?
C22 C17 N1 120.63(16) . . ?
C22 C17 C18 119.95(17) . . ?
C6 C5 H5 120.0 . . ?
C4 C5 C6 119.95(18) . . ?
C4 C5 H5 120.0 . . ?
C17 C18 H18 120.1 . . ?
C19 C18 C17 119.71(18) . . ?
C19 C18 H18 120.1 . . ?
C2 C3 H3 119.8 . . ?
C4 C3 C2 120.33(18) . . ?
C4 C3 H3 119.8 . . ?
C18 C19 H19 119.8 . . ?
C18 C19 C20 120.34(18) . . ?
C20 C19 H19 119.8 . . ?
C11 C16 H16A 109.7 . . ?
C11 C16 H16B 109.7 . . ?
H16A C16 H16B 108.2 . . ?
C15 C16 C11 109.91(16) . . ?
C15 C16 H16A 109.7 . . ?
C15 C16 H16B 109.7 . . ?
C11 C12 H12A 109.7 . . ?
C11 C12 H12B 109.7 . . ?
H12A C12 H12B 108.2 . . ?
C13 C12 C11 110.04(15) . . ?
C13 C12 H12A 109.7 . . ?
C13 C12 H12B 109.7 . . ?
C5 C4 C3 120.31(18) . . ?
C5 C4 H4 119.8 . . ?
C3 C4 H4 119.8 . . ?
C17 C22 H22 120.0 . . ?
C21 C22 C17 120.04(18) . . ?
C21 C22 H22 120.0 . . ?
C16 C15 H15A 109.4 . . ?
C16 C15 H15B 109.4 . . ?
C16 C15 C14 110.98(16) . . ?
H15A C15 H15B 108.0 . . ?
C14 C15 H15A 109.4 . . ?
C14 C15 H15B 109.4 . . ?
C22 C21 H21 119.8 . . ?
C22 C21 C20 120.33(19) . . ?
C20 C21 H21 119.8 . . ?
C19 C20 C21 119.63(18) . . ?
C19 C20 H20 120.2 . . ?
C21 C20 H20 120.2 . . ?
C15 C14 H14A 109.3 . . ?
C15 C14 H14B 109.3 . . ?
C15 C14 C13 111.66(16) . . ?
H14A C14 H14B 107.9 . . ?
C13 C14 H14A 109.3 . . ?
C13 C14 H14B 109.3 . . ?
C12 C13 H13A 109.3 . . ?
C12 C13 H13B 109.3 . . ?
C14 C13 C12 111.46(16) . . ?
C14 C13 H13A 109.3 . . ?
C14 C13 H13B 109.3 . . ?
H13A C13 H13B 108.0 . . ?

loop_
_geom_bond_atom_site_label_1
_geom_bond_atom_site_label_2
_geom_bond_distance
_geom_bond_site_symmetry_2
_geom_bond_publ_flag
O2 C7 1.233(2) . ?
O1 C10 1.227(2) . ?
N1 H1 0.8600 . ?
N1 C9 1.364(2) . ?
N1 C17 1.426(2) . ?
C8 C9 1.377(2) . ?
C8 C11 1.512(2) . ?
C8 C7 1.461(2) . ?
C9 C10 1.500(3) . ?
C11 H11 0.9800 . ?
C11 C16 1.537(3) . ?
C11 C12 1.537(2) . ?
C6 C1 1.400(2) . ?
C6 C7 1.500(2) . ?
C6 C5 1.388(3) . ?
C1 C10 1.474(3) . ?
C1 C2 1.388(3) . ?
C2 H2 0.9300 . ?
C2 C3 1.385(3) . ?
C17 C18 1.389(3) . ?
C17 C22 1.384(3) . ?
C5 H5 0.9300 . ?
C5 C4 1.385(3) . ?
C18 H18 0.9300 . ?
C18 C19 1.384(3) . ?
C3 H3 0.9300 . ?
C3 C4 1.385(3) . ?
C19 H19 0.9300 . ?
C19 C20 1.384(3) . ?
C16 H16A 0.9700 . ?
C16 H16B 0.9700 . ?
C16 C15 1.524(3) . ?
C12 H12A 0.9700 . ?
C12 H12B 0.9700 . ?
C12 C13 1.527(3) . ?
C4 H4 0.9300 . ?
C22 H22 0.9300 . ?
C22 C21 1.379(3) . ?
C15 H15A 0.9700 . ?
C15 H15B 0.9700 . ?
C15 C14 1.525(3) . ?
C21 H21 0.9300 . ?
C21 C20 1.386(3) . ?
C20 H20 0.9300 . ?
C14 H14A 0.9700 . ?
C14 H14B 0.9700 . ?
C14 C13 1.526(3) . ?
C13 H13A 0.9700 . ?
C13 H13B 0.9700 . ?

loop_
_geom_torsion_atom_site_label_1
_geom_torsion_atom_site_label_2
_geom_torsion_atom_site_label_3
_geom_torsion_atom_site_label_4
_geom_torsion
_geom_torsion_site_symmetry_1
_geom_torsion_site_symmetry_2
_geom_torsion_site_symmetry_3
_geom_torsion_site_symmetry_4
_geom_torsion_publ_flag
N1 C9 C10 O1 6.9(2) . . . . ?
N1 C9 C10 C1 -172.98(15) . . . . ?
N1 C17 C18 C19 177.89(15) . . . . ?
N1 C17 C22 C21 -178.57(17) . . . . ?
C8 C9 C10 O1 -168.16(17) . . . . ?
C8 C9 C10 C1 11.9(2) . . . . ?
C8 C11 C16 C15 171.26(15) . . . . ?
C8 C11 C12 C13 -174.66(16) . . . . ?
C9 N1 C17 C18 126.8(2) . . . . ?
C9 N1 C17 C22 -54.9(3) . . . . ?
C9 C8 C11 C16 -111.34(19) . . . . ?
C9 C8 C11 C12 121.93(19) . . . . ?
C9 C8 C7 O2 -177.47(16) . . . . ?
C9 C8 C7 C6 3.1(2) . . . . ?
C11 C8 C9 N1 -9.7(3) . . . . ?
C11 C8 C9 C10 164.47(15) . . . . ?
C11 C8 C7 O2 5.8(3) . . . . ?
C11 C8 C7 C6 -173.69(15) . . . . ?
C11 C16 C15 C14 57.3(2) . . . . ?
C11 C12 C13 C14 -55.9(2) . . . . ?
C6 C1 C10 O1 178.01(16) . . . . ?
C6 C1 C10 C9 -2.1(2) . . . . ?
C6 C1 C2 C3 1.1(3) . . . . ?
C6 C5 C4 C3 1.3(3) . . . . ?
C1 C6 C7 O2 -172.90(16) . . . . ?
C1 C6 C7 C8 6.6(2) . . . . ?
C1 C6 C5 C4 0.1(3) . . . . ?
C1 C2 C3 C4 0.4(3) . . . . ?
C10 C1 C2 C3 -175.65(17) . . . . ?
C2 C1 C10 O1 -5.2(3) . . . . ?
C2 C1 C10 C9 174.68(15) . . . . ?
C2 C3 C4 C5 -1.6(3) . . . . ?
C7 C8 C9 N1 173.67(17) . . . . ?
C7 C8 C9 C10 -12.1(2) . . . . ?
C7 C8 C11 C16 65.3(2) . . . . ?
C7 C8 C11 C12 -61.4(2) . . . . ?
C7 C6 C1 C10 -6.7(2) . . . . ?
C7 C6 C1 C2 176.55(16) . . . . ?
C7 C6 C5 C4 -177.76(16) . . . . ?
C17 N1 C9 C8 -27.6(3) . . . . ?
C17 N1 C9 C10 157.64(17) . . . . ?
C17 C18 C19 C20 0.6(3) . . . . ?
C17 C22 C21 C20 0.8(3) . . . . ?
C5 C6 C1 C10 175.44(16) . . . . ?
C5 C6 C1 C2 -1.3(3) . . . . ?
C5 C6 C7 O2 5.0(3) . . . . ?
C5 C6 C7 C8 -175.54(16) . . . . ?
C18 C17 C22 C21 -0.3(3) . . . . ?
C18 C19 C20 C21 0.0(3) . . . . ?
C16 C11 C12 C13 58.2(2) . . . . ?
C16 C15 C14 C13 -55.3(2) . . . . ?
C12 C11 C16 C15 -59.06(19) . . . . ?
C22 C17 C18 C19 -0.4(3) . . . . ?
C22 C21 C20 C19 -0.7(3) . . . . ?
C15 C14 C13 C12 54.7(2) . . . . ?
